data_1501928
loop_
_publ_author_name
'Zhao, Wanxiang'
'Zhang, Junliang'

_publ_section_title
;
 Rhodium-catalyzed tandem heterocyclization and carbonylative [(3+2)+1]
 cyclization of diyne-enones.
;
_journal_issue 4
_journal_name_full 'Organic letters'
_journal_page_first 688
_journal_page_last 691
_journal_paper_doi 10.1021/ol102920f
_journal_volume 13
_journal_year 2011
_chemical_formula_sum 'C27 H22 O7'
_chemical_formula_weight 458.45
_chemical_name_systematic
; 
 ? 
;
_space_group_IT_number 2
_symmetry_cell_setting triclinic
_symmetry_space_group_name_Hall '-P 1'
_symmetry_space_group_name_H-M 'P -1'
_atom_sites_solution_hydrogens geom
_atom_sites_solution_primary direct
_atom_sites_solution_secondary difmap
_audit_creation_method SHELXL-97
_cell_angle_alpha 75.5150(10)
_cell_angle_beta 80.5860(10)
_cell_angle_gamma 83.9260(10)
_cell_formula_units_Z 2
_cell_length_a 9.6288(4)
_cell_length_b 10.5846(4)
_cell_length_c 11.4820(4)
_cell_measurement_temperature 296(2)
_cell_volume 1115.17(7)
_computing_structure_refinement 'SHELXL-97 (Sheldrick, 1997)'
_computing_structure_solution 'SHELXS-97 (Sheldrick, 1990)'
_diffrn_ambient_temperature 296(2)
_diffrn_measured_fraction_theta_full 0.992
_diffrn_measured_fraction_theta_max 0.992
_diffrn_radiation_monochromator graphite
_diffrn_radiation_source 'fine-focus sealed tube'
_diffrn_radiation_type MoK\a
_diffrn_radiation_wavelength 0.71073
_diffrn_reflns_av_R_equivalents 0.0185
_diffrn_reflns_av_sigmaI/netI 0.0187
_diffrn_reflns_limit_h_max 11
_diffrn_reflns_limit_h_min -11
_diffrn_reflns_limit_k_max 12
_diffrn_reflns_limit_k_min -11
_diffrn_reflns_limit_l_max 13
_diffrn_reflns_limit_l_min -13
_diffrn_reflns_number 11775
_diffrn_reflns_theta_full 25.01
_diffrn_reflns_theta_max 25.01
_diffrn_reflns_theta_min 1.85
_exptl_absorpt_coefficient_mu 0.099
_exptl_absorpt_correction_T_max 1
_exptl_absorpt_correction_T_min 0.848457
_exptl_absorpt_correction_type multi-scan
_exptl_crystal_colour yellow
_exptl_crystal_density_diffrn 1.365
_exptl_crystal_density_method 'not measured'
_exptl_crystal_description block
_exptl_crystal_F_000 480
_exptl_crystal_size_max 0.36
_exptl_crystal_size_mid 0.34
_exptl_crystal_size_min 0.22
_refine_diff_density_max 0.351
_refine_diff_density_min -0.191
_refine_diff_density_rms 0.035
_refine_ls_extinction_method none
_refine_ls_goodness_of_fit_ref 1.052
_refine_ls_hydrogen_treatment constr
_refine_ls_matrix_type full
_refine_ls_number_parameters 307
_refine_ls_number_reflns 3902
_refine_ls_number_restraints 0
_refine_ls_restrained_S_all 1.052
_refine_ls_R_factor_all 0.0484
_refine_ls_R_factor_gt 0.0401
_refine_ls_shift/su_max 0.000
_refine_ls_shift/su_mean 0.000
_refine_ls_structure_factor_coef Fsqd
_refine_ls_weighting_details 'calc w=1/[\s^2^(Fo^2^)+(0.0518P)^2^+0.3981P] where P=(Fo^2^+2Fc^2^)/3'
_refine_ls_weighting_scheme calc
_refine_ls_wR_factor_gt 0.1053
_refine_ls_wR_factor_ref 0.1146
_reflns_number_gt 3282
_reflns_number_total 3902
_reflns_threshold_expression >2sigma(I)
_cod_data_source_file ol102920f_si_003.cif
_cod_data_source_block z
_cod_depositor_comments
;
The following automatic conversions were performed:

'_symmetry_cell_setting' value 'Triclinic' changed to 'triclinic'
according to /home/saulius/struct/CIF-dictionaries/cif_core.dic
dictionary named 'cif_core.dic' version 2.4.1 from 2010-06-29.

Automatic conversion script
Id: cif_fix_values 1715 2011-07-08 13:25:40Z adriana 
;
_cod_original_sg_symbol_H-M P-1
_cod_database_code 1501928

loop_
_symmetry_equiv_pos_as_xyz
'x, y, z'
'-x, -y, -z'

loop_
_atom_site_label
_atom_site_type_symbol
_atom_site_fract_x
_atom_site_fract_y
_atom_site_fract_z
_atom_site_U_iso_or_equiv
_atom_site_adp_type
_atom_site_occupancy
_atom_site_symmetry_multiplicity
_atom_site_calc_flag
_atom_site_refinement_flags
O1 O 0.37288(16) 0.69988(15) -0.20390(13) 0.0690(4) Uani 1 1 d .
O2 O 0.48121(13) 0.81088(13) -0.10757(12) 0.0588(4) Uani 1 1 d .
O3 O 0.30944(15) 0.52343(11) 0.06171(11) 0.0556(3) Uani 1 1 d .
O4 O 0.28262(13) 0.65674(11) 0.18634(10) 0.0470(3) Uani 1 1 d .
O5 O 0.10200(14) 0.96411(12) 0.18217(12) 0.0539(3) Uani 1 1 d .
O6 O -0.20715(14) 1.00158(11) 0.28899(11) 0.0538(3) Uani 1 1 d .
O7 O -0.36007(13) 0.60773(14) 0.12878(13) 0.0618(4) Uani 1 1 d .
H7A H -0.3473 0.5688 0.0741 0.093 Uiso 1 1 calc R
C1 C -0.01196(16) 0.73809(15) 0.03416(13) 0.0368(3) Uani 1 1 d .
C2 C -0.12669(17) 0.66899(16) 0.03788(15) 0.0435(4) Uani 1 1 d .
H2A H -0.1243 0.6182 -0.0179 0.052 Uiso 1 1 calc R
C3 C -0.24567(17) 0.67379(16) 0.12334(15) 0.0435(4) Uani 1 1 d .
C4 C -0.25160(17) 0.74807(15) 0.20976(14) 0.0384(4) Uani 1 1 d .
C5 C -0.13530(17) 0.81653(14) 0.20699(13) 0.0362(3) Uani 1 1 d .
C6 C -0.01477(16) 0.81375(14) 0.11933(13) 0.0358(3) Uani 1 1 d .
C7 C 0.10553(17) 0.89040(15) 0.11550(14) 0.0386(4) Uani 1 1 d .
C8 C 0.23477(18) 0.87955(15) 0.02343(15) 0.0405(4) Uani 1 1 d .
H8A H 0.3178 0.8863 0.0587 0.049 Uiso 1 1 calc R
H8B H 0.2302 0.9526 -0.0467 0.049 Uiso 1 1 calc R
C9 C 0.25130(17) 0.75204(15) -0.01912(14) 0.0377(4) Uani 1 1 d .
C10 C 0.11354(17) 0.73456(16) -0.06253(14) 0.0402(4) Uani 1 1 d .
H10A H 0.0994 0.8035 -0.1340 0.048 Uiso 1 1 calc R
H10B H 0.1211 0.6516 -0.0854 0.048 Uiso 1 1 calc R
C11 C -0.38013(17) 0.75437(16) 0.30179(15) 0.0403(4) Uani 1 1 d .
C12 C -0.4949(2) 0.83901(19) 0.27017(19) 0.0590(5) Uani 1 1 d .
H12A H -0.4940 0.8879 0.1906 0.071 Uiso 1 1 calc R
C13 C -0.6108(2) 0.8514(2) 0.3561(2) 0.0694(6) Uani 1 1 d .
H13A H -0.6881 0.9075 0.3338 0.083 Uiso 1 1 calc R
C14 C -0.6123(2) 0.7809(2) 0.4745(2) 0.0653(6) Uani 1 1 d .
H14A H -0.6881 0.7927 0.5333 0.078 Uiso 1 1 calc R
C15 C -0.5030(2) 0.6947(3) 0.50448(19) 0.0773(7) Uani 1 1 d .
H15A H -0.5050 0.6446 0.5837 0.093 Uiso 1 1 calc R
C16 C -0.3876(2) 0.6803(2) 0.41795(18) 0.0672(6) Uani 1 1 d .
H16A H -0.3141 0.6189 0.4396 0.081 Uiso 1 1 calc R
C17 C -0.08675(17) 0.82893(16) 0.41757(14) 0.0412(4) Uani 1 1 d .
C18 C -0.1147(2) 0.8861(2) 0.51582(17) 0.0543(5) Uani 1 1 d .
H18A H -0.1681 0.9654 0.5093 0.065 Uiso 1 1 calc R
C19 C -0.0641(2) 0.8262(2) 0.62315(18) 0.0656(6) Uani 1 1 d .
H19A H -0.0830 0.8654 0.6886 0.079 Uiso 1 1 calc R
C20 C 0.0140(2) 0.7092(2) 0.63362(18) 0.0672(6) Uani 1 1 d .
H20A H 0.0479 0.6690 0.7063 0.081 Uiso 1 1 calc R
C21 C 0.0425(2) 0.6510(2) 0.53751(18) 0.0646(5) Uani 1 1 d .
H21A H 0.0953 0.5713 0.5451 0.077 Uiso 1 1 calc R
C22 C -0.0070(2) 0.71073(18) 0.42954(16) 0.0528(5) Uani 1 1 d .
H22A H 0.0133 0.6713 0.3643 0.063 Uiso 1 1 calc R
C23 C -0.14433(17) 0.89466(15) 0.30314(14) 0.0392(4) Uani 1 1 d .
C24 C 0.37389(19) 0.75157(16) -0.12297(15) 0.0447(4) Uani 1 1 d .
C25 C 0.6067(2) 0.8091(2) -0.1959(2) 0.0733(6) Uani 1 1 d .
H25A H 0.6781 0.8541 -0.1764 0.110 Uiso 1 1 calc R
H25B H 0.5845 0.8519 -0.2754 0.110 Uiso 1 1 calc R
H25C H 0.6407 0.7202 -0.1944 0.110 Uiso 1 1 calc R
C26 C 0.28444(16) 0.63141(15) 0.08006(14) 0.0374(4) Uani 1 1 d .
C27 C 0.3187(2) 0.54764(19) 0.28337(16) 0.0562(5) Uani 1 1 d .
H27A H 0.3141 0.5770 0.3566 0.084 Uiso 1 1 calc R
H27B H 0.4126 0.5122 0.2616 0.084 Uiso 1 1 calc R
H27C H 0.2534 0.4813 0.2962 0.084 Uiso 1 1 calc R

loop_
_atom_site_aniso_label
_atom_site_aniso_U_11
_atom_site_aniso_U_22
_atom_site_aniso_U_33
_atom_site_aniso_U_23
_atom_site_aniso_U_13
_atom_site_aniso_U_12
O1 0.0731(9) 0.0829(10) 0.0549(8) -0.0374(8) 0.0170(7) -0.0124(8)
O2 0.0486(7) 0.0661(8) 0.0604(8) -0.0219(7) 0.0106(6) -0.0096(6)
O3 0.0860(9) 0.0384(7) 0.0463(7) -0.0160(5) -0.0153(6) 0.0019(6)
O4 0.0658(8) 0.0432(6) 0.0327(6) -0.0117(5) -0.0114(5) 0.0061(5)
O5 0.0604(8) 0.0543(7) 0.0546(8) -0.0310(6) 0.0031(6) -0.0110(6)
O6 0.0664(8) 0.0417(7) 0.0533(8) -0.0196(6) -0.0030(6) 0.0082(6)
O7 0.0507(7) 0.0755(9) 0.0722(9) -0.0452(8) 0.0047(6) -0.0171(6)
C1 0.0418(8) 0.0395(8) 0.0303(8) -0.0118(6) -0.0072(6) 0.0034(7)
C2 0.0470(9) 0.0494(10) 0.0405(9) -0.0234(8) -0.0071(7) -0.0001(7)
C3 0.0434(9) 0.0463(9) 0.0446(9) -0.0179(7) -0.0063(7) -0.0031(7)
C4 0.0415(8) 0.0389(8) 0.0342(8) -0.0098(7) -0.0044(7) 0.0015(7)
C5 0.0452(9) 0.0329(8) 0.0305(8) -0.0097(6) -0.0067(6) 0.0038(6)
C6 0.0423(8) 0.0346(8) 0.0307(8) -0.0095(6) -0.0060(6) 0.0023(6)
C7 0.0474(9) 0.0342(8) 0.0345(8) -0.0107(7) -0.0052(7) 0.0008(7)
C8 0.0473(9) 0.0365(8) 0.0373(9) -0.0100(7) -0.0029(7) -0.0027(7)
C9 0.0426(9) 0.0387(8) 0.0317(8) -0.0114(6) -0.0015(7) -0.0009(7)
C10 0.0477(9) 0.0449(9) 0.0298(8) -0.0140(7) -0.0055(7) 0.0013(7)
C11 0.0423(9) 0.0408(8) 0.0399(9) -0.0155(7) -0.0029(7) -0.0018(7)
C12 0.0547(11) 0.0564(11) 0.0560(11) -0.0036(9) -0.0009(9) 0.0055(9)
C13 0.0537(12) 0.0604(12) 0.0840(16) -0.0142(11) 0.0049(11) 0.0111(10)
C14 0.0559(12) 0.0757(14) 0.0627(13) -0.0274(11) 0.0132(10) -0.0035(10)
C15 0.0660(14) 0.1117(19) 0.0387(11) -0.0006(11) 0.0023(9) 0.0056(13)
C16 0.0535(11) 0.0855(15) 0.0467(11) 0.0017(10) -0.0026(9) 0.0174(10)
C17 0.0458(9) 0.0446(9) 0.0363(9) -0.0167(7) 0.0005(7) -0.0092(7)
C18 0.0627(11) 0.0605(11) 0.0455(10) -0.0273(9) 0.0009(9) -0.0084(9)
C19 0.0774(14) 0.0896(16) 0.0402(11) -0.0330(10) -0.0017(10) -0.0197(12)
C20 0.0771(14) 0.0889(16) 0.0388(10) -0.0125(10) -0.0162(10) -0.0141(12)
C21 0.0784(14) 0.0670(13) 0.0491(11) -0.0135(10) -0.0196(10) 0.0070(11)
C22 0.0686(12) 0.0549(11) 0.0382(9) -0.0188(8) -0.0100(8) 0.0043(9)
C23 0.0427(9) 0.0383(9) 0.0376(9) -0.0154(7) 0.0023(7) -0.0037(7)
C24 0.0517(10) 0.0398(9) 0.0388(9) -0.0098(7) 0.0026(7) 0.0010(7)
C25 0.0565(12) 0.0641(13) 0.0888(16) -0.0195(12) 0.0252(11) -0.0086(10)
C26 0.0377(8) 0.0403(9) 0.0359(8) -0.0135(7) -0.0029(6) -0.0032(6)
C27 0.0740(13) 0.0529(11) 0.0389(10) -0.0059(8) -0.0138(9) 0.0048(9)

loop_
_atom_type_symbol
_atom_type_description
_atom_type_scat_dispersion_real
_atom_type_scat_dispersion_imag
_atom_type_scat_source
C C 0.0033 0.0016 'International Tables Vol C Tables 4.2.6.8 and 6.1.1.4'
H H 0.0000 0.0000 'International Tables Vol C Tables 4.2.6.8 and 6.1.1.4'
O O 0.0106 0.0060 'International Tables Vol C Tables 4.2.6.8 and 6.1.1.4'

loop_
_geom_angle_atom_site_label_1
_geom_angle_atom_site_label_2
_geom_angle_atom_site_label_3
_geom_angle
C24 O2 C25 116.05(16)
C26 O4 C27 116.44(13)
C3 O7 H7A 109.5
C2 C1 C6 119.48(14)
C2 C1 C10 119.86(14)
C6 C1 C10 120.65(14)
C1 C2 C3 121.18(15)
C1 C2 H2A 119.4
C3 C2 H2A 119.4
O7 C3 C2 122.53(15)
O7 C3 C4 116.74(15)
C2 C3 C4 120.73(15)
C5 C4 C3 118.13(14)
C5 C4 C11 120.87(14)
C3 C4 C11 121.00(14)
C4 C5 C6 121.52(14)
C4 C5 C23 116.82(14)
C6 C5 C23 121.66(14)
C1 C6 C5 118.96(14)
C1 C6 C7 120.37(14)
C5 C6 C7 120.66(13)
O5 C7 C6 121.84(15)
O5 C7 C8 119.50(15)
C6 C7 C8 118.64(13)
C7 C8 C9 113.82(13)
C7 C8 H8A 108.8
C9 C8 H8A 108.8
C7 C8 H8B 108.8
C9 C8 H8B 108.8
H8A C8 H8B 107.7
C26 C9 C8 113.33(13)
C26 C9 C24 104.76(12)
C8 C9 C24 112.15(13)
C26 C9 C10 108.60(13)
C8 C9 C10 108.66(13)
C24 C9 C10 109.19(13)
C1 C10 C9 111.92(12)
C1 C10 H10A 109.2
C9 C10 H10A 109.2
C1 C10 H10B 109.2
C9 C10 H10B 109.2
H10A C10 H10B 107.9
C16 C11 C12 118.13(17)
C16 C11 C4 122.00(15)
C12 C11 C4 119.86(15)
C13 C12 C11 120.43(19)
C13 C12 H12A 119.8
C11 C12 H12A 119.8
C14 C13 C12 120.23(19)
C14 C13 H13A 119.9
C12 C13 H13A 119.9
C15 C14 C13 119.42(19)
C15 C14 H14A 120.3
C13 C14 H14A 120.3
C14 C15 C16 120.4(2)
C14 C15 H15A 119.8
C16 C15 H15A 119.8
C11 C16 C15 121.18(18)
C11 C16 H16A 119.4
C15 C16 H16A 119.4
C18 C17 C22 118.65(16)
C18 C17 C23 119.46(15)
C22 C17 C23 121.88(14)
C19 C18 C17 120.49(19)
C19 C18 H18A 119.8
C17 C18 H18A 119.8
C20 C19 C18 120.12(18)
C20 C19 H19A 119.9
C18 C19 H19A 119.9
C19 C20 C21 120.25(19)
C19 C20 H20A 119.9
C21 C20 H20A 119.9
C20 C21 C22 120.0(2)
C20 C21 H21A 120.0
C22 C21 H21A 120.0
C21 C22 C17 120.50(17)
C21 C22 H22A 119.7
C17 C22 H22A 119.7
O6 C23 C17 122.51(14)
O6 C23 C5 119.81(15)
C17 C23 C5 117.38(13)
O1 C24 O2 125.09(16)
O1 C24 C9 123.79(16)
O2 C24 C9 111.06(14)
O2 C25 H25A 109.5
O2 C25 H25B 109.5
H25A C25 H25B 109.5
O2 C25 H25C 109.5
H25A C25 H25C 109.5
H25B C25 H25C 109.5
O3 C26 O4 123.54(15)
O3 C26 C9 122.89(14)
O4 C26 C9 113.57(13)
O4 C27 H27A 109.5
O4 C27 H27B 109.5
H27A C27 H27B 109.5
O4 C27 H27C 109.5
H27A C27 H27C 109.5
H27B C27 H27C 109.5

loop_
_geom_bond_atom_site_label_1
_geom_bond_atom_site_label_2
_geom_bond_distance
O1 C24 1.192(2)
O2 C24 1.321(2)
O2 C25 1.446(2)
O3 C26 1.2060(19)
O4 C26 1.3104(18)
O4 C27 1.447(2)
O5 C7 1.2167(19)
O6 C23 1.2118(19)
O7 C3 1.351(2)
O7 H7A 0.8200
C1 C2 1.377(2)
C1 C6 1.406(2)
C1 C10 1.505(2)
C2 C3 1.387(2)
C2 H2A 0.9300
C3 C4 1.403(2)
C4 C5 1.389(2)
C4 C11 1.498(2)
C5 C6 1.409(2)
C5 C23 1.523(2)
C6 C7 1.472(2)
C7 C8 1.510(2)
C8 C9 1.531(2)
C8 H8A 0.9700
C8 H8B 0.9700
C9 C26 1.528(2)
C9 C24 1.535(2)
C9 C10 1.535(2)
C10 H10A 0.9700
C10 H10B 0.9700
C11 C16 1.362(3)
C11 C12 1.384(2)
C12 C13 1.382(3)
C12 H12A 0.9300
C13 C14 1.376(3)
C13 H13A 0.9300
C14 C15 1.348(3)
C14 H14A 0.9300
C15 C16 1.387(3)
C15 H15A 0.9300
C16 H16A 0.9300
C17 C18 1.385(2)
C17 C22 1.385(2)
C17 C23 1.489(2)
C18 C19 1.378(3)
C18 H18A 0.9300
C19 C20 1.368(3)
C19 H19A 0.9300
C20 C21 1.370(3)
C20 H20A 0.9300
C21 C22 1.379(3)
C21 H21A 0.9300
C22 H22A 0.9300
C25 H25A 0.9600
C25 H25B 0.9600
C25 H25C 0.9600
C27 H27A 0.9600
C27 H27B 0.9600
C27 H27C 0.9600

loop_
_geom_torsion_atom_site_label_1
_geom_torsion_atom_site_label_2
_geom_torsion_atom_site_label_3
_geom_torsion_atom_site_label_4
_geom_torsion
C6 C1 C2 C3 0.7(2)
C10 C1 C2 C3 -177.85(15)
C1 C2 C3 O7 179.61(16)
C1 C2 C3 C4 -0.9(3)
O7 C3 C4 C5 179.64(15)
C2 C3 C4 C5 0.1(2)
O7 C3 C4 C11 -0.9(2)
C2 C3 C4 C11 179.60(15)
C3 C4 C5 C6 0.8(2)
C11 C4 C5 C6 -178.65(14)
C3 C4 C5 C23 -179.17(14)
C11 C4 C5 C23 1.3(2)
C2 C1 C6 C5 0.2(2)
C10 C1 C6 C5 178.78(14)
C2 C1 C6 C7 -178.80(14)
C10 C1 C6 C7 -0.3(2)
C4 C5 C6 C1 -1.0(2)
C23 C5 C6 C1 178.99(14)
C4 C5 C6 C7 178.02(14)
C23 C5 C6 C7 -2.0(2)
C1 C6 C7 O5 174.55(15)
C5 C6 C7 O5 -4.5(2)
C1 C6 C7 C8 -3.6(2)
C5 C6 C7 C8 177.36(13)
O5 C7 C8 C9 157.96(15)
C6 C7 C8 C9 -23.8(2)
C7 C8 C9 C26 -68.19(18)
C7 C8 C9 C24 173.43(13)
C7 C8 C9 C10 52.63(17)
C2 C1 C10 C9 -150.51(15)
C6 C1 C10 C9 30.9(2)
C26 C9 C10 C1 67.97(16)
C8 C9 C10 C1 -55.71(17)
C24 C9 C10 C1 -178.33(13)
C5 C4 C11 C16 -81.0(2)
C3 C4 C11 C16 99.6(2)
C5 C4 C11 C12 98.0(2)
C3 C4 C11 C12 -81.5(2)
C16 C11 C12 C13 2.7(3)
C4 C11 C12 C13 -176.22(18)
C11 C12 C13 C14 1.0(3)
C12 C13 C14 C15 -3.5(4)
C13 C14 C15 C16 2.3(4)
C12 C11 C16 C15 -4.0(3)
C4 C11 C16 C15 174.9(2)
C14 C15 C16 C11 1.5(4)
C22 C17 C18 C19 0.0(3)
C23 C17 C18 C19 179.18(17)
C17 C18 C19 C20 -0.3(3)
C18 C19 C20 C21 0.1(3)
C19 C20 C21 C22 0.3(3)
C20 C21 C22 C17 -0.6(3)
C18 C17 C22 C21 0.4(3)
C23 C17 C22 C21 -178.72(18)
C18 C17 C23 O6 5.3(3)
C22 C17 C23 O6 -175.56(17)
C18 C17 C23 C5 -168.46(15)
C22 C17 C23 C5 10.7(2)
C4 C5 C23 O6 -80.86(19)
C6 C5 C23 O6 99.14(19)
C4 C5 C23 C17 93.06(17)
C6 C5 C23 C17 -86.95(18)
C25 O2 C24 O1 -1.3(3)
C25 O2 C24 C9 176.14(15)
C26 C9 C24 O1 91.2(2)
C8 C9 C24 O1 -145.45(18)
C10 C9 C24 O1 -25.0(2)
C26 C9 C24 O2 -86.22(16)
C8 C9 C24 O2 37.10(19)
C10 C9 C24 O2 157.60(14)
C27 O4 C26 O3 2.6(2)
C27 O4 C26 C9 -177.60(14)
C8 C9 C26 O3 -175.41(15)
C24 C9 C26 O3 -52.8(2)
C10 C9 C26 O3 63.74(19)
C8 C9 C26 O4 4.76(19)
C24 C9 C26 O4 127.33(14)
C10 C9 C26 O4 -116.09(14)
